data_4505180
loop_
_publ_author_name
'Delen, Zeynep'
'Xie, Chunping'
'Hill, Pamela J.'
'Choi, Jong'
'Lahti, Paul M.'

_publ_section_title
;
 Hindered Hydrogen Bonding in 2,6-Di-tert-butylphenols with Para
 Aza-Heterocyclic Rings
;
_journal_issue 5
_journal_name_full 'Crystal Growth &amp; Design'
_journal_page_first 1867
_journal_paper_doi 10.1021/cg050156g
_journal_volume 5
_journal_year 2005
_chemical_compound_source 'Lahti group laboratory'
_chemical_formula_moiety 'C18 H23 N2 O '
_chemical_formula_sum 'C18 H23 N2 O'
_chemical_formula_weight 283.395
_chemical_melting_point 160.5(5)
_chemical_name_systematic
;
 ?
;
_space_group_IT_number 2
_symmetry_cell_setting triclinic
_symmetry_space_group_name_Hall '-P 1'
_symmetry_space_group_name_H-M 'P -1'
_audit_creation_method maXus
_cell_angle_alpha 95.3533(9)
_cell_angle_beta 106.6301(10)
_cell_angle_gamma 105.0172(8)
_cell_formula_units_Z 4
_cell_length_a 9.9313(2)
_cell_length_b 11.9628(2)
_cell_length_c 15.3160(3)
_cell_measurement_reflns_used 5116
_cell_measurement_temperature 298
_cell_measurement_theta_max 25.028
_cell_measurement_theta_min 4.076
_cell_volume 1656.18(6)
_computing_cell_refinement 'HKL Scalepack (Otwinowski & Minor 1997)'
_computing_data_collection KappaCCD
_computing_data_reduction 'Denzo and Scalepak (Otwinowski & Minor, 1997)'
_computing_structure_refinement 'SHELXL-97 (Sheldrick, 1997)'
_diffrn_measured_fraction_theta_full 0.977
_diffrn_measured_fraction_theta_max 0.977
_diffrn_measurement_device KappaCCD
_diffrn_measurement_method CCD
_diffrn_orient_matrix_type X=UH
_diffrn_orient_matrix_UB_11 -0.05154
_diffrn_orient_matrix_UB_12 -0.09666
_diffrn_orient_matrix_UB_13 0.01157
_diffrn_orient_matrix_UB_21 -0.06049
_diffrn_orient_matrix_UB_22 -0.00541
_diffrn_orient_matrix_UB_23 -0.06369
_diffrn_orient_matrix_UB_31 0.02993
_diffrn_orient_matrix_UB_32 -0.04644
_diffrn_orient_matrix_UB_33 -0.04180
_diffrn_radiation_source 'fine-focus sealed tube'
_diffrn_radiation_type ' MoK\a'
_diffrn_radiation_wavelength_id all
_diffrn_reflns_limit_h_max 11
_diffrn_reflns_limit_h_min -11
_diffrn_reflns_limit_k_max 14
_diffrn_reflns_limit_k_min -13
_diffrn_reflns_limit_l_max 18
_diffrn_reflns_limit_l_min -18
_diffrn_reflns_number 9913
_diffrn_reflns_theta_full 24.86
_diffrn_reflns_theta_max 24.86
_diffrn_reflns_theta_min 4.09
_exptl_absorpt_coefficient_mu 0.071
_exptl_absorpt_correction_type none
_exptl_crystal_colour YELLOW
_exptl_crystal_density_diffrn 1.137
_exptl_crystal_density_method 'not measured'
_exptl_crystal_description Cube
_exptl_crystal_F_000 612
_refine_diff_density_max 0.307
_refine_diff_density_min -0.274
_refine_diff_density_rms 0.052
_refine_ls_extinction_method none
_refine_ls_goodness_of_fit_ref 1.094
_refine_ls_hydrogen_treatment refxyz
_refine_ls_matrix_type full
_refine_ls_number_parameters 379
_refine_ls_number_reflns 5612
_refine_ls_number_restraints 0
_refine_ls_restrained_S_all 1.094
_refine_ls_R_factor_all 0.1045
_refine_ls_R_factor_gt 0.0620
_refine_ls_shift/su_max 0.000
_refine_ls_shift/su_mean 0.000
_refine_ls_structure_factor_coef Fsqd
_refine_ls_weighting_details 'calc w=1/[\s^2^(Fo^2^)+ (0.1000P)^2^+0.0000P] where P=(Fo^2^+2Fc^2^)/3'
_refine_ls_weighting_scheme calc
_refine_ls_wR_factor_gt 0.1565
_refine_ls_wR_factor_ref 0.1897
_reflns_number_gt 3552
_reflns_number_total 5612
_reflns_threshold_expression >2sigma(I)
_cod_data_source_file cg050156gsi20050602_032304.cif
_cod_data_source_block global
_cod_depositor_comments
;
The following automatic conversions were performed:

'_chemical_melting_point' value '160-161' was changed to '160.5(5)' -
the average value was taken and precision was
estimated.

'_symmetry_cell_setting' value 'Triclinic' changed to
'triclinic' according to
/home/saulius/struct/CIF-dictionaries/cif_core.dic dictionary named
'cif_core.dic' version 2.4.1 from 2010-06-29.

Automatic conversion script
Id: cif_fix_values 1715 2011-07-08 13:25:40Z adriana 
;
_cod_original_cell_volume 1656.18(5)
_cod_original_sg_symbol_H-M 'P -1          '
_cod_original_formula_sum 'C18 H23 N2 O '
_cod_database_code 4505180

loop_
_symmetry_equiv_pos_as_xyz
+X,+Y,+Z
-X,-Y,-Z

loop_
_atom_site_label
_atom_site_type_symbol
_atom_site_fract_x
_atom_site_fract_y
_atom_site_fract_z
_atom_site_U_iso_or_equiv
_atom_site_adp_type
_atom_site_occupancy
_atom_site_symmetry_multiplicity
_atom_site_calc_flag
_atom_site_refinement_flags
O1 O -0.07050(19) -0.13978(16) 0.66657(12) 0.0646(5) Uani 1 1 d .
O2 O 0.4885(2) 0.36229(17) 0.84437(13) 0.0686(6) Uani 1 1 d .
N1 N 0.4063(2) 0.2175(2) 1.01879(16) 0.0651(6) Uani 1 1 d .
N2 N 0.5582(2) 0.12735(19) 0.96199(14) 0.0560(6) Uani 1 1 d .
N3 N 0.3727(2) 0.61613(18) 0.49843(14) 0.0544(6) Uani 1 1 d .
N4 N 0.6232(2) 0.72488(19) 0.57778(14) 0.0565(6) Uani 1 1 d .
C1 C 0.0478(3) -0.0701(2) 0.74000(16) 0.0456(6) Uani 1 1 d .
C2 C 0.0281(3) -0.00028(19) 0.81209(16) 0.0435(6) Uani 1 1 d .
C3 C 0.1554(3) 0.06640(19) 0.88211(16) 0.0451(6) Uani 1 1 d .
C4 C 0.2959(3) 0.06711(18) 0.88226(15) 0.0420(6) Uani 1 1 d .
C5 C 0.3089(3) -0.00091(19) 0.80832(16) 0.0451(6) Uani 1 1 d .
C6 C 0.1872(3) -0.06965(19) 0.73542(16) 0.0441(6) Uani 1 1 d .
C7 C 0.2054(3) -0.1382(2) 0.65153(17) 0.0519(6) Uani 1 1 d .
C8 C 0.1295(4) -0.2717(2) 0.6379(2) 0.0750(9) Uani 1 1 d .
C9 C 0.1420(3) -0.0921(3) 0.56385(18) 0.0669(8) Uani 1 1 d .
C10 C 0.3678(3) -0.1226(3) 0.6638(2) 0.0850(10) Uani 1 1 d .
C11 C -0.1247(3) 0.0058(2) 0.81332(17) 0.0508(6) Uani 1 1 d .
C12 C -0.2221(3) -0.1145(2) 0.8197(2) 0.0702(8) Uani 1 1 d .
C13 C -0.1125(3) 0.0924(3) 0.8972(2) 0.0681(8) Uani 1 1 d .
C14 C -0.2009(3) 0.0499(3) 0.7269(2) 0.0686(8) Uani 1 1 d .
C15 C 0.4271(3) 0.14098(19) 0.95809(16) 0.0438(6) Uani 1 1 d .
C16 C 0.5257(3) 0.2827(3) 1.0871(2) 0.0722(8) Uani 1 1 d .
C17 C 0.6626(3) 0.2743(2) 1.09690(18) 0.0618(7) Uani 1 1 d .
C18 C 0.6739(3) 0.1947(2) 1.03199(18) 0.0626(7) Uani 1 1 d .
C19 C 0.4877(3) 0.4321(2) 0.77801(16) 0.0454(6) Uani 1 1 d .
C20 C 0.3535(3) 0.43222(19) 0.71432(16) 0.0426(6) Uani 1 1 d .
C21 C 0.3626(3) 0.50283(18) 0.64787(16) 0.0436(6) Uani 1 1 d .
C22 C 0.4962(3) 0.57076(18) 0.64366(15) 0.0407(5) Uani 1 1 d .
C23 C 0.6255(3) 0.56918(19) 0.70867(15) 0.0430(6) Uani 1 1 d .
C24 C 0.6257(3) 0.50124(19) 0.77727(15) 0.0434(6) Uani 1 1 d .
C25 C 0.7703(3) 0.5012(2) 0.84945(17) 0.0525(6) Uani 1 1 d .
C26 C 0.9055(3) 0.5801(3) 0.8326(2) 0.0738(9) Uani 1 1 d .
C27 C 0.7726(4) 0.5485(3) 0.94723(19) 0.0782(9) Uani 1 1 d .
C28 C 0.7869(3) 0.3767(2) 0.8454(2) 0.0671(8) Uani 1 1 d .
C29 C 0.2032(3) 0.3545(2) 0.71411(17) 0.0491(6) Uani 1 1 d .
C30 C 0.0752(3) 0.3809(3) 0.6443(2) 0.0733(9) Uani 1 1 d .
C31 C 0.1890(3) 0.2248(2) 0.6845(2) 0.0635(8) Uani 1 1 d .
C32 C 0.1806(3) 0.3737(3) 0.8092(2) 0.0699(8) Uani 1 1 d .
C33 C 0.4983(3) 0.64113(19) 0.56958(15) 0.0428(6) Uani 1 1 d .
C34 C 0.3764(3) 0.6778(3) 0.43084(18) 0.0628(8) Uani 1 1 d .
C35 C 0.4993(3) 0.7619(3) 0.43152(19) 0.0678(8) Uani 1 1 d .
C36 C 0.6206(3) 0.7828(3) 0.50740(19) 0.0687(8) Uani 1 1 d .
H3 H 0.1464 0.1127 0.9312 0.054 Uiso 1 1 calc R
H5 H 0.4024 -0.0004 0.8076 0.054 Uiso 1 1 calc R
H8A H 0.1433 -0.3116 0.5853 0.113 Uiso 1 1 calc R
H8B H 0.0261 -0.2857 0.6278 0.113 Uiso 1 1 calc R
H8C H 0.1719 -0.3009 0.6923 0.113 Uiso 1 1 calc R
H9A H 0.1534 -0.1353 0.5118 0.100 Uiso 1 1 calc R
H9B H 0.1934 -0.0102 0.5711 0.100 Uiso 1 1 calc R
H9C H 0.0393 -0.1018 0.5536 0.100 Uiso 1 1 calc R
H10A H 0.3760 -0.1665 0.6109 0.128 Uiso 1 1 calc R
H10B H 0.4111 -0.1507 0.7186 0.128 Uiso 1 1 calc R
H10C H 0.4185 -0.0407 0.6698 0.128 Uiso 1 1 calc R
H12A H -0.3162 -0.1081 0.8203 0.105 Uiso 1 1 calc R
H12B H -0.1752 -0.1388 0.8755 0.105 Uiso 1 1 calc R
H12C H -0.2355 -0.1717 0.7671 0.105 Uiso 1 1 calc R
H13A H -0.2090 0.0948 0.8955 0.102 Uiso 1 1 calc R
H13B H -0.0538 0.1694 0.8957 0.102 Uiso 1 1 calc R
H13C H -0.0668 0.0675 0.9530 0.102 Uiso 1 1 calc R
H14A H -0.2954 0.0541 0.7287 0.103 Uiso 1 1 calc R
H14B H -0.2138 -0.0035 0.6722 0.103 Uiso 1 1 calc R
H14C H -0.1412 0.1266 0.7257 0.103 Uiso 1 1 calc R
H16 H 0.5148 0.3368 1.1303 0.087 Uiso 1 1 calc R
H17 H 0.7445 0.3206 1.1455 0.074 Uiso 1 1 calc R
H18 H 0.7664 0.1870 1.0367 0.075 Uiso 1 1 calc R
H21 H 0.2760 0.5046 0.6047 0.052 Uiso 1 1 calc R
H23 H 0.7150 0.6152 0.7062 0.052 Uiso 1 1 calc R
H26A H 0.8994 0.6591 0.8349 0.111 Uiso 1 1 calc R
H26B H 0.9085 0.5512 0.7728 0.111 Uiso 1 1 calc R
H26C H 0.9932 0.5795 0.8795 0.111 Uiso 1 1 calc R
H27A H 0.7626 0.6263 0.9494 0.117 Uiso 1 1 calc R
H27B H 0.8642 0.5510 0.9919 0.117 Uiso 1 1 calc R
H27C H 0.6925 0.4976 0.9613 0.117 Uiso 1 1 calc R
H28A H 0.7040 0.3245 0.8559 0.101 Uiso 1 1 calc R
H28B H 0.8759 0.3784 0.8922 0.101 Uiso 1 1 calc R
H28C H 0.7910 0.3496 0.7855 0.101 Uiso 1 1 calc R
H30A H 0.0801 0.4617 0.6601 0.110 Uiso 1 1 calc R
H30B H -0.0166 0.3309 0.6459 0.110 Uiso 1 1 calc R
H30C H 0.0818 0.3665 0.5832 0.110 Uiso 1 1 calc R
H31A H 0.2673 0.2043 0.7267 0.095 Uiso 1 1 calc R
H31B H 0.1950 0.2125 0.6230 0.095 Uiso 1 1 calc R
H31C H 0.0959 0.1762 0.6853 0.095 Uiso 1 1 calc R
H32A H 0.2583 0.3578 0.8555 0.105 Uiso 1 1 calc R
H32B H 0.0875 0.3216 0.8066 0.105 Uiso 1 1 calc R
H32C H 0.1820 0.4537 0.8248 0.105 Uiso 1 1 calc R
H34 H 0.2909 0.6628 0.3807 0.075 Uiso 1 1 calc R
H35 H 0.5003 0.8028 0.3828 0.081 Uiso 1 1 calc R
H36 H 0.7058 0.8405 0.5103 0.082 Uiso 1 1 calc R

loop_
_atom_site_aniso_label
_atom_site_aniso_U_11
_atom_site_aniso_U_22
_atom_site_aniso_U_33
_atom_site_aniso_U_23
_atom_site_aniso_U_13
_atom_site_aniso_U_12
O1 0.0429(11) 0.0748(12) 0.0571(11) -0.0142(9) 0.0099(9) 0.0020(9)
O2 0.0645(13) 0.0846(13) 0.0658(12) 0.0423(11) 0.0229(10) 0.0256(11)
N1 0.0484(15) 0.0637(13) 0.0715(15) -0.0157(12) 0.0147(12) 0.0118(12)
N2 0.0404(13) 0.0649(13) 0.0562(13) -0.0023(11) 0.0119(11) 0.0135(11)
N3 0.0496(14) 0.0624(13) 0.0468(12) 0.0136(10) 0.0114(10) 0.0124(10)
N4 0.0475(14) 0.0647(13) 0.0535(13) 0.0197(11) 0.0182(10) 0.0054(11)
C1 0.0382(14) 0.0443(12) 0.0480(14) 0.0056(11) 0.0121(11) 0.0047(11)
C2 0.0397(14) 0.0409(12) 0.0502(14) 0.0080(11) 0.0177(11) 0.0094(11)
C3 0.0473(16) 0.0420(12) 0.0476(14) 0.0050(11) 0.0199(12) 0.0121(11)
C4 0.0418(14) 0.0399(12) 0.0432(13) 0.0054(10) 0.0141(11) 0.0106(10)
C5 0.0379(14) 0.0471(13) 0.0511(14) 0.0069(11) 0.0158(11) 0.0134(11)
C6 0.0425(15) 0.0432(12) 0.0466(13) 0.0048(11) 0.0146(11) 0.0137(11)
C7 0.0493(16) 0.0544(14) 0.0498(14) -0.0019(12) 0.0153(12) 0.0165(12)
C8 0.097(3) 0.0532(16) 0.0680(18) -0.0021(14) 0.0196(17) 0.0224(16)
C9 0.077(2) 0.0739(18) 0.0528(16) 0.0077(14) 0.0240(15) 0.0245(16)
C10 0.063(2) 0.112(3) 0.078(2) -0.0203(19) 0.0234(17) 0.0355(19)
C11 0.0408(15) 0.0512(13) 0.0617(16) 0.0079(12) 0.0220(12) 0.0106(12)
C12 0.0576(19) 0.0687(17) 0.085(2) 0.0140(16) 0.0366(16) 0.0058(15)
C13 0.0527(18) 0.0749(18) 0.080(2) -0.0011(16) 0.0302(15) 0.0209(15)
C14 0.0490(18) 0.0779(18) 0.083(2) 0.0200(16) 0.0213(15) 0.0246(15)
C15 0.0423(15) 0.0435(12) 0.0463(13) 0.0086(11) 0.0167(11) 0.0115(11)
C16 0.057(2) 0.0690(18) 0.074(2) -0.0215(16) 0.0176(16) 0.0084(15)
C17 0.0542(19) 0.0594(15) 0.0555(16) -0.0030(13) 0.0098(13) 0.0031(13)
C18 0.0416(16) 0.0746(18) 0.0582(16) -0.0019(15) 0.0075(13) 0.0096(14)
C19 0.0463(15) 0.0495(13) 0.0426(13) 0.0114(11) 0.0144(11) 0.0168(12)
C20 0.0397(14) 0.0391(12) 0.0490(13) 0.0054(11) 0.0168(11) 0.0100(10)
C21 0.0371(14) 0.0449(12) 0.0478(13) 0.0083(11) 0.0118(11) 0.0125(11)
C22 0.0395(14) 0.0391(11) 0.0423(12) 0.0079(10) 0.0132(11) 0.0099(10)
C23 0.0343(13) 0.0444(12) 0.0472(13) 0.0045(11) 0.0118(11) 0.0094(10)
C24 0.0396(14) 0.0455(12) 0.0433(13) 0.0060(11) 0.0115(11) 0.0126(11)
C25 0.0432(15) 0.0650(15) 0.0485(14) 0.0111(12) 0.0089(11) 0.0212(13)
C26 0.0408(17) 0.085(2) 0.087(2) 0.0234(18) 0.0052(15) 0.0186(15)
C27 0.068(2) 0.107(2) 0.0521(16) 0.0000(16) 0.0038(14) 0.0355(19)
C28 0.065(2) 0.0770(18) 0.0675(18) 0.0228(15) 0.0156(15) 0.0375(16)
C29 0.0435(15) 0.0476(13) 0.0556(15) 0.0110(12) 0.0178(12) 0.0103(11)
C30 0.0425(17) 0.0727(18) 0.097(2) 0.0252(17) 0.0176(16) 0.0062(14)
C31 0.0663(19) 0.0492(14) 0.0724(18) 0.0081(13) 0.0314(15) 0.0038(13)
C32 0.067(2) 0.0693(17) 0.076(2) 0.0034(15) 0.0384(16) 0.0110(15)
C33 0.0407(14) 0.0463(13) 0.0401(12) 0.0038(11) 0.0128(11) 0.0125(11)
C34 0.0605(19) 0.0805(19) 0.0462(15) 0.0199(14) 0.0102(13) 0.0241(16)
C35 0.075(2) 0.0800(19) 0.0523(16) 0.0295(15) 0.0242(15) 0.0190(17)
C36 0.0614(19) 0.0798(18) 0.0584(17) 0.0247(15) 0.0221(15) 0.0029(15)

loop_
_atom_type_symbol
_atom_type_description
_atom_type_scat_dispersion_real
_atom_type_scat_dispersion_imag
_atom_type_scat_source
C C 0.0033 0.0016 'International Tables Vol C Tables 4.2.6.8 and 6.1.1.4'
H H 0.0000 0.0000 'International Tables Vol C Tables 4.2.6.8 and 6.1.1.4'
N N 0.0061 0.0033 'International Tables Vol C Tables 4.2.6.8 and 6.1.1.4'
O O 0.0106 0.0060 'International Tables Vol C Tables 4.2.6.8 and 6.1.1.4'

loop_
_diffrn_radiation_wavelength
0.71073

loop_
_geom_angle_atom_site_label_1
_geom_angle_atom_site_label_2
_geom_angle_atom_site_label_3
_geom_angle
C16 N1 C15 116.4(2)
C18 N2 C15 116.6(2)
C34 N3 C33 116.4(2)
C36 N4 C33 116.1(2)
O1 C1 C6 115.5(2)
O1 C1 C2 121.4(2)
C6 C1 C2 123.0(2)
C3 C2 C1 116.2(2)
C3 C2 C11 120.9(2)
C1 C2 C11 122.9(2)
C2 C3 C4 123.0(2)
C5 C4 C3 118.3(2)
C5 C4 C15 121.2(2)
C3 C4 C15 120.4(2)
C6 C5 C4 122.3(2)
C5 C6 C1 117.1(2)
C5 C6 C7 121.1(2)
C1 C6 C7 121.7(2)
C10 C7 C9 107.4(2)
C10 C7 C6 111.2(2)
C9 C7 C6 109.9(2)
C10 C7 C8 106.8(2)
C9 C7 C8 109.7(2)
C6 C7 C8 111.8(2)
C13 C11 C14 106.6(2)
C13 C11 C12 106.4(2)
C14 C11 C12 110.6(2)
C13 C11 C2 111.6(2)
C14 C11 C2 110.2(2)
C12 C11 C2 111.3(2)
N2 C15 N1 124.4(2)
N2 C15 C4 118.3(2)
N1 C15 C4 117.3(2)
N1 C16 C17 123.2(3)
C16 C17 C18 116.5(3)
N2 C18 C17 122.8(3)
O2 C19 C20 120.3(2)
O2 C19 C24 116.8(2)
C20 C19 C24 122.8(2)
C21 C20 C19 116.7(2)
C21 C20 C29 120.7(2)
C19 C20 C29 122.6(2)
C22 C21 C20 122.4(2)
C23 C22 C21 118.9(2)
C23 C22 C33 121.4(2)
C21 C22 C33 119.6(2)
C24 C23 C22 122.2(2)
C23 C24 C19 117.0(2)
C23 C24 C25 121.6(2)
C19 C24 C25 121.5(2)
C26 C25 C28 107.0(2)
C26 C25 C24 111.7(2)
C28 C25 C24 111.0(2)
C26 C25 C27 107.6(2)
C28 C25 C27 109.9(2)
C24 C25 C27 109.6(2)
C31 C29 C30 106.7(2)
C31 C29 C20 109.5(2)
C30 C29 C20 111.69(19)
C31 C29 C32 110.2(2)
C30 C29 C32 106.3(2)
C20 C29 C32 112.3(2)
N3 C33 N4 124.7(2)
N3 C33 C22 116.6(2)
N4 C33 C22 118.6(2)
N3 C34 C35 123.1(3)
C36 C35 C34 116.3(2)
N4 C36 C35 123.3(3)

loop_
_geom_bond_atom_site_label_1
_geom_bond_atom_site_label_2
_geom_bond_distance
O1 C1 1.379(3)
O2 C19 1.374(3)
N1 C16 1.330(4)
N1 C15 1.339(3)
N2 C18 1.331(3)
N2 C15 1.339(3)
N3 C34 1.329(3)
N3 C33 1.342(3)
N4 C36 1.333(3)
N4 C33 1.342(3)
C1 C6 1.405(3)
C1 C2 1.411(3)
C2 C3 1.388(3)
C2 C11 1.543(3)
C3 C4 1.393(3)
C4 C5 1.388(3)
C4 C15 1.474(3)
C5 C6 1.387(3)
C6 C7 1.539(3)
C7 C10 1.529(4)
C7 C9 1.529(4)
C7 C8 1.545(4)
C11 C13 1.528(4)
C11 C14 1.539(4)
C11 C12 1.542(3)
C16 C17 1.355(4)
C17 C18 1.360(4)
C19 C20 1.409(3)
C19 C24 1.409(3)
C20 C21 1.389(3)
C20 C29 1.540(3)
C21 C22 1.388(3)
C22 C23 1.387(3)
C22 C33 1.476(3)
C23 C24 1.387(3)
C24 C25 1.542(3)
C25 C26 1.532(4)
C25 C28 1.537(4)
C25 C27 1.543(4)
C29 C31 1.534(3)
C29 C30 1.534(4)
C29 C32 1.541(4)
C34 C35 1.363(4)
C35 C36 1.361(4)
